data_2238398
loop_
_publ_author_name
'Datta, Amitabha'
'Clegg, Jack K.'
'Huang, Jui-Hsien'
'Sheu, Shiann-Cherng'

_publ_section_title
;
 (Azido-\k<i>N</i>){(<i>E</i>)-2-[1-(pyridin-2-yl)ethylideneamino]phenolato-\k^3^<i>N</i>,<i>N</i>',<i>O</i>}copper(II)
;
_journal_coeditor_code LR2111
_journal_issue 8
_journal_name_full 'Acta Crystallographica Section E'
_journal_page_first m468
_journal_paper_doi 10.1107/S1600536813019570
_journal_volume 69
_journal_year 2013
_chemical_formula_iupac '[Cu (C13 H11 Cu N2 O) (N3)]'
_chemical_formula_moiety 'C13 H11 Cu N5 O'
_chemical_formula_sum 'C13 H11 Cu N5 O'
_chemical_formula_weight 316.81
_chemical_name_systematic
(Azido-\k<i>N</i>){(<i>E</i>)-2-[1-(pyridin-2-yl)ethylideneamino]phenolato-\k^3^<i>N</i>,<i>N</i>',<i>O</i>}copper(II)
_space_group_IT_number 14
_symmetry_cell_setting monoclinic
_symmetry_space_group_name_Hall '-P 2ybc'
_symmetry_space_group_name_H-M 'P 1 21/c 1'
_atom_sites_solution_hydrogens geom
_atom_sites_solution_primary direct
_atom_sites_solution_secondary difmap
_audit_creation_method SHELXL97
_cell_angle_alpha 90.00
_cell_angle_beta 92.810(3)
_cell_angle_gamma 90.00
_cell_formula_units_Z 4
_cell_length_a 6.5881(3)
_cell_length_b 10.1576(3)
_cell_length_c 18.3884(7)
_cell_measurement_reflns_used 2697
_cell_measurement_temperature 120(2)
_cell_measurement_theta_max 71.8622
_cell_measurement_theta_min 4.3491
_cell_volume 1229.06(8)
_computing_cell_refinement 'CrysAlis PRO (Agilent, 2011)'
_computing_data_collection 'CrysAlis PRO (Agilent, 2011)'
_computing_data_reduction 'CrysAlis PRO (Agilent, 2011)'
_computing_molecular_graphics
;
ORTEP-3 (Farrugia, 2012) and WinGX-32 (Farrugia, 2012)
;
_computing_publication_material 'publCIF (Westrip, 2010)'
_computing_structure_refinement 'SHELXL97 (Sheldrick, 2008)'
_computing_structure_solution 'SHELXS97 (Sheldrick, 2008)'
_diffrn_ambient_temperature 120(2)
_diffrn_detector_area_resol_mean 16.1183
_diffrn_measured_fraction_theta_full 0.975
_diffrn_measured_fraction_theta_max 0.975
_diffrn_measurement_device_type 'Agilent Xcalibur Gemini ultra diffractometer with Eos detector'
_diffrn_measurement_method \w
_diffrn_radiation_monochromator mirror
_diffrn_radiation_source 'Enhance Ultra (Cu) X-ray Source'
_diffrn_radiation_type CuK\a
_diffrn_radiation_wavelength 1.54184
_diffrn_reflns_av_R_equivalents 0.0207
_diffrn_reflns_av_sigmaI/netI 0.0256
_diffrn_reflns_limit_h_max 6
_diffrn_reflns_limit_h_min -8
_diffrn_reflns_limit_k_max 12
_diffrn_reflns_limit_k_min -11
_diffrn_reflns_limit_l_max 22
_diffrn_reflns_limit_l_min -21
_diffrn_reflns_number 4723
_diffrn_reflns_theta_full 72.01
_diffrn_reflns_theta_max 72.01
_diffrn_reflns_theta_min 4.82
_exptl_absorpt_coefficient_mu 2.543
_exptl_absorpt_correction_T_max 1.00000
_exptl_absorpt_correction_T_min 0.70933
_exptl_absorpt_correction_type multi-scan
_exptl_absorpt_process_details '(CrysAlis PRO; Agilent, 2011)'
_exptl_crystal_colour green
_exptl_crystal_density_diffrn 1.712
_exptl_crystal_density_method 'not measured'
_exptl_crystal_description plate
_exptl_crystal_F_000 644
_exptl_crystal_size_max 0.5645
_exptl_crystal_size_mid 0.3051
_exptl_crystal_size_min 0.0405
_refine_diff_density_max 0.344
_refine_diff_density_min -0.404
_refine_ls_extinction_method none
_refine_ls_goodness_of_fit_ref 1.045
_refine_ls_hydrogen_treatment constr
_refine_ls_matrix_type full
_refine_ls_number_parameters 182
_refine_ls_number_reflns 2357
_refine_ls_number_restraints 0
_refine_ls_restrained_S_all 1.045
_refine_ls_R_factor_all 0.0341
_refine_ls_R_factor_gt 0.0319
_refine_ls_shift/su_max 0.000
_refine_ls_shift/su_mean 0.000
_refine_ls_structure_factor_coef Fsqd
_refine_ls_weighting_details 'calc w = 1/[\s^2^(Fo^2^)+(0.0589P)^2^+0.5226P] where P=(Fo^2^+2Fc^2^)/3'
_refine_ls_weighting_scheme calc
_refine_ls_wR_factor_gt 0.0895
_refine_ls_wR_factor_ref 0.0923
_reflns_number_gt 2180
_reflns_number_total 2357
_reflns_threshold_expression I>2\s(I)
_cod_data_source_file lr2111.cif
_cod_data_source_block I
_cod_original_sg_symbol_H-M 'P 21/c'
_cod_database_code 2238398
_cod_database_fobs_code 2238398

loop_
_symmetry_equiv_pos_as_xyz
'x, y, z'
'-x, y+1/2, -z+1/2'
'-x, -y, -z'
'x, -y-1/2, z-1/2'

loop_
_atom_site_type_symbol
_atom_site_label
_atom_site_fract_x
_atom_site_fract_y
_atom_site_fract_z
_atom_site_U_iso_or_equiv
_atom_site_adp_type
_atom_site_calc_flag
_atom_site_refinement_flags
_atom_site_occupancy
_atom_site_symmetry_multiplicity
C C11 0.1572(3) 0.7721(2) 0.10880(11) 0.0224(4) Uani d . 1 1
H H11 0.1311 0.8364 0.1447 0.027 Uiso calc R 1 1
C C12 0.1511(3) 0.80806(19) 0.03531(13) 0.0238(4) Uani d . 1 1
H H12 0.1217 0.8965 0.0216 0.029 Uiso calc R 1 1
C C13 0.1878(3) 0.7152(2) -0.01764(11) 0.0214(4) Uani d . 1 1
H H13 0.1842 0.7401 -0.0675 0.026 Uiso calc R 1 1
N N3 0.3338(3) 0.14937(18) 0.06852(10) 0.0267(4) Uani d . 1 1
N N4 0.1971(3) 0.12200(16) 0.10667(9) 0.0225(4) Uani d . 1 1
N N5 0.0684(3) 0.09080(19) 0.14363(10) 0.0300(4) Uani d . 1 1
C C1 0.3018(3) 0.3279(2) -0.13806(11) 0.0190(4) Uani d . 1 1
C C2 0.3721(3) 0.1131(2) -0.10036(11) 0.0233(4) Uani d . 1 1
H H2 0.3975 0.0518 -0.0620 0.028 Uiso calc R 1 1
C C3 0.3734(3) 0.0698(2) -0.17231(12) 0.0270(4) Uani d . 1 1
H H3 0.3992 -0.0201 -0.1829 0.032 Uiso calc R 1 1
C C4 0.3368(3) 0.1587(2) -0.22775(12) 0.0281(5) Uani d . 1 1
H H4 0.3346 0.1309 -0.2771 0.034 Uiso calc R 1 1
C C5 0.3030(3) 0.2905(2) -0.21045(11) 0.0250(4) Uani d . 1 1
H H5 0.2809 0.3539 -0.2480 0.030 Uiso calc R 1 1
C C6 0.2590(3) 0.4639(2) -0.11276(10) 0.0190(4) Uani d . 1 1
C C7 0.2071(3) 0.5713(2) -0.16602(11) 0.0269(4) Uani d . 1 1
H H7A 0.0753 0.6095 -0.1553 0.040 Uiso calc R 1 1
H H7B 0.2001 0.5351 -0.2155 0.040 Uiso calc R 1 1
H H7C 0.3120 0.6397 -0.1622 0.040 Uiso calc R 1 1
C C8 0.2306(3) 0.58395(19) 0.00240(10) 0.0176(4) Uani d . 1 1
C C9 0.2387(3) 0.54692(19) 0.07755(10) 0.0181(4) Uani d . 1 1
C C10 0.2008(3) 0.6441(2) 0.12986(11) 0.0208(4) Uani d . 1 1
H H10 0.2053 0.6214 0.1800 0.025 Uiso calc R 1 1
N N1 0.3362(2) 0.23872(17) -0.08411(9) 0.0193(3) Uani d . 1 1
N N2 0.2667(2) 0.47613(16) -0.04273(9) 0.0172(3) Uani d . 1 1
O O1 0.2789(2) 0.42425(13) 0.09719(7) 0.0201(3) Uani d . 1 1
Cu Cu1 0.31041(4) 0.31370(3) 0.014256(14) 0.01721(13) Uani d . 1 1

loop_
_atom_site_aniso_label
_atom_site_aniso_U_11
_atom_site_aniso_U_22
_atom_site_aniso_U_33
_atom_site_aniso_U_12
_atom_site_aniso_U_13
_atom_site_aniso_U_23
C11 0.0158(9) 0.0196(10) 0.0318(11) -0.0014(7) 0.0007(8) -0.0067(8)
C12 0.0179(10) 0.0169(10) 0.0362(12) -0.0003(7) -0.0015(8) -0.0001(8)
C13 0.0173(10) 0.0203(10) 0.0262(10) -0.0010(7) -0.0023(8) 0.0030(8)
N3 0.0297(10) 0.0213(8) 0.0294(9) 0.0053(7) 0.0047(8) 0.0048(7)
N4 0.0305(9) 0.0141(8) 0.0221(8) 0.0025(7) -0.0051(7) -0.0003(6)
N5 0.0361(10) 0.0259(9) 0.0278(9) -0.0051(8) 0.0021(8) 0.0035(8)
C1 0.0107(9) 0.0248(10) 0.0213(9) 0.0000(7) 0.0001(7) 0.0001(8)
C2 0.0186(9) 0.0242(10) 0.0271(10) 0.0020(8) 0.0013(7) -0.0035(8)
C3 0.0209(10) 0.0283(11) 0.0320(11) -0.0001(8) 0.0019(8) -0.0091(9)
C4 0.0211(10) 0.0381(12) 0.0253(10) -0.0010(9) 0.0020(8) -0.0096(9)
C5 0.0190(10) 0.0330(11) 0.0230(10) 0.0007(8) 0.0010(8) -0.0004(9)
C6 0.0117(8) 0.0239(10) 0.0215(9) 0.0010(7) 0.0015(7) 0.0035(8)
C7 0.0322(11) 0.0283(11) 0.0202(9) 0.0067(9) 0.0017(8) 0.0039(8)
C8 0.0117(8) 0.0191(9) 0.0220(9) -0.0007(7) 0.0006(7) -0.0001(7)
C9 0.0124(8) 0.0184(9) 0.0236(9) -0.0006(7) 0.0017(7) -0.0008(8)
C10 0.0157(9) 0.0233(10) 0.0233(9) -0.0006(7) 0.0012(7) -0.0021(8)
N1 0.0139(7) 0.0221(8) 0.0218(8) 0.0013(6) 0.0016(6) -0.0016(7)
N2 0.0123(7) 0.0193(8) 0.0199(7) -0.0003(6) 0.0000(6) 0.0018(6)
O1 0.0241(7) 0.0180(7) 0.0182(6) 0.0025(5) 0.0011(5) 0.0012(5)
Cu1 0.0182(2) 0.01587(19) 0.01753(19) 0.00191(10) 0.00069(12) 0.00060(10)

loop_
_atom_type_symbol
_atom_type_description
_atom_type_scat_dispersion_real
_atom_type_scat_dispersion_imag
_atom_type_scat_source
C C 0.0181 0.0091 'International Tables Vol C Tables 4.2.6.8 and 6.1.1.4'
H H 0.0000 0.0000 'International Tables Vol C Tables 4.2.6.8 and 6.1.1.4'
N N 0.0311 0.0180 'International Tables Vol C Tables 4.2.6.8 and 6.1.1.4'
O O 0.0492 0.0322 'International Tables Vol C Tables 4.2.6.8 and 6.1.1.4'
Cu Cu -1.9646 0.5888 'International Tables Vol C Tables 4.2.6.8 and 6.1.1.4'

loop_
_geom_angle_atom_site_label_1
_geom_angle_atom_site_label_2
_geom_angle_atom_site_label_3
_geom_angle
C10 C11 C12 120.79(18)
C10 C11 H11 119.6
C12 C11 H11 119.6
C13 C12 C11 120.23(19)
C13 C12 H12 119.9
C11 C12 H12 119.9
C12 C13 C8 120.02(19)
C12 C13 H13 120.0
C8 C13 H13 120.0
N4 N3 Cu1 117.06(14)
N5 N4 N3 177.4(2)
N1 C1 C5 120.84(19)
N1 C1 C6 114.76(17)
C5 C1 C6 124.37(19)
N1 C2 C3 121.6(2)
N1 C2 H2 119.2
C3 C2 H2 119.2
C4 C3 C2 119.1(2)
C4 C3 H3 120.4
C2 C3 H3 120.4
C3 C4 C5 119.0(2)
C3 C4 H4 120.5
C5 C4 H4 120.5
C1 C5 C4 119.3(2)
C1 C5 H5 120.3
C4 C5 H5 120.3
N2 C6 C1 113.71(17)
N2 C6 C7 125.38(19)
C1 C6 C7 120.89(17)
C6 C7 H7A 109.5
C6 C7 H7B 109.5
H7A C7 H7B 109.5
C6 C7 H7C 109.5
H7A C7 H7C 109.5
H7B C7 H7C 109.5
N2 C8 C13 128.50(18)
N2 C8 C9 111.54(17)
C13 C8 C9 119.96(18)
O1 C9 C10 120.94(18)
O1 C9 C8 120.65(17)
C10 C9 C8 118.41(18)
C11 C10 C9 120.59(19)
C11 C10 H10 119.7
C9 C10 H10 119.7
C2 N1 C1 120.03(17)
C2 N1 Cu1 126.68(14)
C1 N1 Cu1 113.19(14)
C6 N2 C8 131.76(18)
C6 N2 Cu1 116.57(14)
C8 N2 Cu1 111.37(12)
C9 O1 Cu1 111.35(12)
O1 Cu1 N3 95.95(7)
O1 Cu1 N2 85.04(6)
N3 Cu1 N2 175.89(7)
O1 Cu1 N1 166.56(7)
N3 Cu1 N1 97.49(8)
N2 Cu1 N1 81.53(7)

loop_
_geom_bond_atom_site_label_1
_geom_bond_atom_site_label_2
_geom_bond_distance
C11 C10 1.383(3)
C11 C12 1.399(3)
C11 H11 0.9500
C12 C13 1.385(3)
C12 H12 0.9500
C13 C8 1.408(3)
C13 H13 0.9500
N3 N4 1.201(3)
N3 Cu1 1.9470(18)
N4 N5 1.157(3)
C1 N1 1.354(3)
C1 C5 1.385(3)
C1 C6 1.489(3)
C2 N1 1.334(3)
C2 C3 1.395(3)
C2 H2 0.9500
C3 C4 1.375(3)
C3 H3 0.9500
C4 C5 1.396(3)
C4 H4 0.9500
C5 H5 0.9500
C6 N2 1.292(3)
C6 C7 1.495(3)
C7 H7A 0.9800
C7 H7B 0.9800
C7 H7C 0.9800
C8 N2 1.402(3)
C8 C9 1.431(3)
C9 O1 1.320(2)
C9 C10 1.409(3)
C10 H10 0.9500
N1 Cu1 1.9775(16)
N2 Cu1 1.9682(16)
O1 Cu1 1.9134(14)

loop_
_geom_torsion_atom_site_label_1
_geom_torsion_atom_site_label_2
_geom_torsion_atom_site_label_3
_geom_torsion_atom_site_label_4
_geom_torsion
C10 C11 C12 C13 0.3(3)
C11 C12 C13 C8 0.3(3)
Cu1 N3 N4 N5 166(5)
N1 C2 C3 C4 0.0(3)
C2 C3 C4 C5 1.1(3)
N1 C1 C5 C4 1.1(3)
C6 C1 C5 C4 -177.32(19)
C3 C4 C5 C1 -1.6(3)
N1 C1 C6 N2 1.7(2)
C5 C1 C6 N2 -179.81(18)
N1 C1 C6 C7 -176.72(17)
C5 C1 C6 C7 1.7(3)
C12 C13 C8 N2 178.35(18)
C12 C13 C8 C9 -0.8(3)
N2 C8 C9 O1 0.8(2)
C13 C8 C9 O1 -179.90(17)
N2 C8 C9 C10 -178.59(16)
C13 C8 C9 C10 0.7(3)
C12 C11 C10 C9 -0.4(3)
O1 C9 C10 C11 -179.47(17)
C8 C9 C10 C11 -0.1(3)
C3 C2 N1 C1 -0.6(3)
C3 C2 N1 Cu1 175.50(15)
C5 C1 N1 C2 0.1(3)
C6 C1 N1 C2 178.62(16)
C5 C1 N1 Cu1 -176.55(15)
C6 C1 N1 Cu1 2.0(2)
C1 C6 N2 C8 -177.73(17)
C7 C6 N2 C8 0.6(3)
C1 C6 N2 Cu1 -4.7(2)
C7 C6 N2 Cu1 173.67(15)
C13 C8 N2 C6 -4.9(3)
C9 C8 N2 C6 174.29(18)
C13 C8 N2 Cu1 -178.26(16)
C9 C8 N2 Cu1 0.96(18)
C10 C9 O1 Cu1 177.20(14)
C8 C9 O1 Cu1 -2.2(2)
C9 O1 Cu1 N3 -173.93(13)
C9 O1 Cu1 N2 2.06(12)
C9 O1 Cu1 N1 5.2(3)
N4 N3 Cu1 O1 56.36(17)
N4 N3 Cu1 N2 -47.4(11)
N4 N3 Cu1 N1 -123.42(16)
C6 N2 Cu1 O1 -176.11(14)
C8 N2 Cu1 O1 -1.67(12)
C6 N2 Cu1 N3 -72.0(10)
C8 N2 Cu1 N3 102.5(10)
C6 N2 Cu1 N1 4.61(14)
C8 N2 Cu1 N1 179.05(13)
C2 N1 Cu1 O1 177.1(2)
C1 N1 Cu1 O1 -6.5(4)
C2 N1 Cu1 N3 -3.81(17)
C1 N1 Cu1 N3 172.56(14)
C2 N1 Cu1 N2 -179.78(17)
C1 N1 Cu1 N2 -3.41(13)
